data_7038076
loop_
_publ_author_name
'Fils\/o, M \/O'
'Eikeland, E.'
'Zhang, J.'
'Madsen, S. R.'
'Iversen, B. B.'

_publ_section_title
;
 Atomic and electronic structure transformations in SnS2 at high
 pressures: a joint single crystal X-ray diffraction and DFT study.
;
_journal_issue 9
_journal_name_full 'Dalton transactions (Cambridge, England : 2003)'
_journal_page_first 3798
_journal_page_last 3805
_journal_paper_doi 10.1039/c5dt04532k
_journal_volume 45
_journal_year 2016
_chemical_formula_moiety 'S2 Sn'
_chemical_formula_sum 'S2 Sn'
_chemical_formula_weight 182.81
_chemical_name_common Tindisulfide
_chemical_name_systematic
;
 ? 
;
_space_group_crystal_system trigonal
_space_group_IT_number 164
_space_group_name_Hall '-P 3 2"'
_space_group_name_H-M_alt 'P -3 m 1'
_symmetry_space_group_name_Hall '-P 3 2"'
_symmetry_space_group_name_H-M 'P -3 m 1'
_atom_sites_solution_primary direct
_atom_sites_solution_secondary difmap
_audit_creation_date 2015-05-07
_audit_creation_method
;
Olex2 1.2
(compiled 2015.01.26 svn.r3150 for OlexSys, GUI svn.r4998)
;
_cell_angle_alpha 90.00
_cell_angle_beta 90.00
_cell_angle_gamma 120.00
_cell_formula_units_Z 1
_cell_length_a 3.5362(4)
_cell_length_b 3.5362(4)
_cell_length_c 5.100(3)
_cell_measurement_reflns_used 468
_cell_measurement_temperature 296(2)
_cell_measurement_theta_max 25.038
_cell_measurement_theta_min 5.254
_cell_volume 55.23(3)
_computing_cell_refinement 'SAINT v7.68A (Bruker, 2009)'
_computing_data_reduction 'SAINT v7.68A (Bruker, 2009)'
_computing_molecular_graphics 'Olex2 (Dolomanov et al., 2009)'
_computing_publication_material 'Olex2 (Dolomanov et al., 2009)'
_computing_structure_refinement 'ShelXL (Sheldrick, 2008)'
_computing_structure_solution 'ShelXS (Sheldrick, 2008)'
_diffrn_ambient_temperature 296.15
_diffrn_measured_fraction_theta_full 0.320
_diffrn_measured_fraction_theta_max 0.320
_diffrn_measurement_device_type 'Bruker APEX-II CCD'
_diffrn_measurement_method '\f and \w scans'
_diffrn_radiation_monochromator graphite
_diffrn_radiation_type AgK\a
_diffrn_radiation_wavelength 0.56086
_diffrn_reflns_av_R_equivalents 0.0228
_diffrn_reflns_av_unetI/netI 0.0179
_diffrn_reflns_limit_h_max 5
_diffrn_reflns_limit_h_min -5
_diffrn_reflns_limit_k_max 5
_diffrn_reflns_limit_k_min -5
_diffrn_reflns_limit_l_max 2
_diffrn_reflns_limit_l_min -2
_diffrn_reflns_number 457
_diffrn_reflns_theta_full 25.04
_diffrn_reflns_theta_max 25.04
_diffrn_reflns_theta_min 5.25
_diffrn_source 'fine-focus sealed tube'
_diffrn_standards_number 0
_exptl_absorpt_coefficient_mu 6.815
_exptl_absorpt_correction_T_max 0.7452
_exptl_absorpt_correction_T_min 0.6406
_exptl_absorpt_correction_type multi-scan
_exptl_absorpt_process_details
;
SADABS-2008/1 (Bruker,2008) was used for absorption correction.
wR2(int) was 0.0823 before and 0.0348 after correction.
The Ratio of minimum to maximum transmission is 0.8596.
The \l/2 correction factor is 0.0015.
;
_exptl_crystal_colour red
_exptl_crystal_density_diffrn 5.496
_exptl_crystal_density_method 'not measured'
_exptl_crystal_description platelet
_exptl_crystal_F_000 82
_exptl_crystal_size_max 0.09
_exptl_crystal_size_mid 0.08
_exptl_crystal_size_min 0.02
_refine_diff_density_max 0.915
_refine_diff_density_min -0.445
_refine_diff_density_rms 0.143
_refine_ls_extinction_method none
_refine_ls_goodness_of_fit_ref 1.318
_refine_ls_hydrogen_treatment undef
_refine_ls_matrix_type full
_refine_ls_number_parameters 4
_refine_ls_number_reflns 31
_refine_ls_number_restraints 0
_refine_ls_restrained_S_all 1.318
_refine_ls_R_factor_all 0.0158
_refine_ls_R_factor_gt 0.0158
_refine_ls_shift/su_max 0.000
_refine_ls_shift/su_mean 0.000
_refine_ls_structure_factor_coef Fsqd
_refine_ls_weighting_details 'calc w=1/[\s^2^(Fo^2^)+(0.0213P)^2^+0.1342P] where P=(Fo^2^+2Fc^2^)/3'
_refine_ls_weighting_scheme calc
_refine_ls_wR_factor_gt 0.0389
_refine_ls_wR_factor_ref 0.0389
_reflns_number_gt 31
_reflns_number_total 31
_reflns_threshold_expression >2sigma(I)
_cod_data_source_file c5dt04532k6.cif
_cod_data_source_block sns2_maaling_10_int5_0ms
_cod_depositor_comments 'Adding full bibliography for 7038069--7038082.cif.'
_cod_database_code 7038076

loop_
_space_group_symop_id
_space_group_symop_operation_xyz
1 'x, y, z'
2 '-y, x-y, z'
3 '-x+y, -x, z'
4 'x-y, -y, -z'
5 '-x, -x+y, -z'
6 'y, x, -z'
7 '-x, -y, -z'
8 'y, -x+y, -z'
9 'x-y, x, -z'
10 '-x+y, y, z'
11 'x, x-y, z'
12 '-y, -x, z'

loop_
_atom_site_label
_atom_site_type_symbol
_atom_site_fract_x
_atom_site_fract_y
_atom_site_fract_z
_atom_site_U_iso_or_equiv
_atom_site_adp_type
_atom_site_occupancy
_atom_site_calc_flag
_atom_site_site_symmetry_order
_atom_site_refinement_flags_posn
_atom_site_refinement_flags_adp
_atom_site_refinement_flags_occupancy
Sn3 Sn 0.0000 0.0000 0.0000 0.0079(3) Uiso 1 d 12 S T P
S1 S 0.3333 0.6667 -0.2836(15) 0.0087(5) Uiso 1 d 6 S T P

loop_
_atom_type_symbol
_atom_type_description
_atom_type_scat_dispersion_real
_atom_type_scat_dispersion_imag
_atom_type_scat_source
S S 0.0826 0.0763 'International Tables Vol C Tables 4.2.6.8 and 6.1.1.4'
Sn Sn -1.1587 0.9299 'International Tables Vol C Tables 4.2.6.8 and 6.1.1.4'

loop_
_geom_angle_atom_site_label_1
_geom_angle_atom_site_label_2
_geom_angle_atom_site_label_3
_geom_angle
_geom_angle_site_symmetry_1
_geom_angle_site_symmetry_3
S1 Sn3 S1 180.0 1_545 7_565
S1 Sn3 S1 89.9(2) 7_565 7
S1 Sn3 S1 89.9(2) 7_565 7_665
S1 Sn3 S1 90.1(2) 7_565 1_445
S1 Sn3 S1 90.1(2) 7_565 .
S1 Sn3 S1 90.1(2) 1_545 7_665
S1 Sn3 S1 89.9(2) 1_545 .
S1 Sn3 S1 180.0 1_445 7_665
S1 Sn3 S1 89.9(2) 7_665 7
S1 Sn3 S1 89.9(2) . 1_445
S1 Sn3 S1 90.1(2) . 7_665
S1 Sn3 S1 90.1(2) 1_445 7
S1 Sn3 S1 90.1(2) 1_545 7
S1 Sn3 S1 89.9(2) 1_545 1_445
S1 Sn3 S1 180.0 . 7
Sn3 S1 Sn3 89.9(2) 1_565 1_665
Sn3 S1 Sn3 89.9(2) 1_665 .
Sn3 S1 Sn3 89.9(2) 1_565 .

loop_
_geom_bond_atom_site_label_1
_geom_bond_atom_site_label_2
_geom_bond_distance
_geom_bond_site_symmetry_2
Sn3 S1 2.502(5) 1_545
Sn3 S1 2.502(5) 7_565
Sn3 S1 2.502(5) 7_665
Sn3 S1 2.502(5) 1_445
Sn3 S1 2.502(5) .
Sn3 S1 2.502(5) 7
S1 Sn3 2.502(5) 1_565
S1 Sn3 2.502(5) 1_665
